data_4111227
loop_
_publ_author_name
'Pascal Ouli\'e'
'C\'edric Boulho'
'Laure Vendier'
'Yannick Coppel'
'Michel Etienne'

_publ_contact_author
;
Michel Etienne
;
_publ_contact_author_address
;
Laboratoire de Chimie de Coordination
205 Route de Narbonne
31077 Toulouse Cedex 04
;
_publ_contact_author_email etienne@lcc-toulouse.fr
_publ_section_title
;
 C-H Bond Activation of Arenes by a Transient \h2-Cyclopropene Niobium
 Complex
;
_journal_name_full 'Journal of the American Chemical Society'
_journal_page_first 15962
_journal_page_last 15963
_journal_paper_doi 10.1021/ja066985n
_journal_volume 128
_journal_year 2006
_chemical_compound_source 'synthesis as described'
_chemical_formula_moiety 'C28 H38 B1 N6 Nb1'
_chemical_formula_sum 'C28 H38 B N6 Nb'
_chemical_formula_weight 562.36
_chemical_name_systematic
;
 ?
;
_space_group_IT_number 14
_symmetry_cell_setting monoclinic
_symmetry_Int_Tables_number 14
_symmetry_space_group_name_Hall '-P 2ybc'
_symmetry_space_group_name_H-M 'P 1 21/c 1'
_atom_sites_solution_hydrogens geom
_atom_sites_solution_primary direct
_atom_sites_solution_secondary difmap
_cell_angle_alpha 90
_cell_angle_beta 95.789(5)
_cell_angle_gamma 90
_cell_formula_units_Z 4
_cell_length_a 13.7281(7)
_cell_length_b 11.1998(7)
_cell_length_c 18.2865(12)
_cell_measurement_reflns_used 6500
_cell_measurement_temperature 180
_cell_measurement_theta_max 32.0523
_cell_measurement_theta_min 2.8795
_cell_measurement_wavelength 0.71073
_cell_volume 2797.2(3)
_computing_molecular_graphics 'Ortep-3 for Windows (Farrugia, 1997)'
_computing_publication_material 'WinGX publication routines (Farrugia, 1999)'
_computing_structure_refinement 'SHELXL-97 (Sheldrick, 1997)'
_computing_structure_solution 'SIR92 (Giacovazzo et al, 1993)'
_diffrn_ambient_temperature 180
_diffrn_measured_fraction_theta_full 0.998
_diffrn_measured_fraction_theta_max 0.998
_diffrn_measurement_device_type 'Oxford-Diffraction XCALIBUR'
_diffrn_measurement_method \w-\f
_diffrn_radiation_monochromator graphite
_diffrn_radiation_source 'fine-focus sealed tube'
_diffrn_radiation_type MoK\a
_diffrn_radiation_wavelength 0.71073
_diffrn_reflns_av_R_equivalents 0.0614
_diffrn_reflns_av_unetI/netI 0.0519
_diffrn_reflns_limit_h_max 17
_diffrn_reflns_limit_h_min -11
_diffrn_reflns_limit_k_max 13
_diffrn_reflns_limit_k_min -13
_diffrn_reflns_limit_l_max 22
_diffrn_reflns_limit_l_min -22
_diffrn_reflns_number 18924
_diffrn_reflns_theta_full 26.37
_diffrn_reflns_theta_max 26.37
_diffrn_reflns_theta_min 2.88
_diffrn_standards_decay_% 0
_diffrn_standards_interval_count 0
_diffrn_standards_interval_time 0
_diffrn_standards_number 0
_exptl_absorpt_coefficient_mu 0.458
_exptl_absorpt_correction_T_max 0.9698
_exptl_absorpt_correction_T_min 0.8474
_exptl_absorpt_correction_type multi-scan
_exptl_absorpt_process_details
;
[c.f. r.h. blessing, acta cryst. (1995), a51, 33-38]
;
_exptl_crystal_colour yellow
_exptl_crystal_density_diffrn 1.335
_exptl_crystal_description platelet
_exptl_crystal_F_000 1176
_exptl_crystal_size_max 0.25
_exptl_crystal_size_mid 0.15
_exptl_crystal_size_min 0.0625
_refine_diff_density_max 0.563
_refine_diff_density_min -0.594
_refine_diff_density_rms 0.088
_refine_ls_extinction_method none
_refine_ls_goodness_of_fit_ref 1.074
_refine_ls_hydrogen_treatment mixed
_refine_ls_matrix_type full
_refine_ls_number_parameters 348
_refine_ls_number_reflns 5695
_refine_ls_number_restraints 7
_refine_ls_restrained_S_all 1.073
_refine_ls_R_factor_all 0.0676
_refine_ls_R_factor_gt 0.0519
_refine_ls_shift/su_max 0.002
_refine_ls_shift/su_mean 0
_refine_ls_structure_factor_coef Fsqd
_refine_ls_weighting_details 'calc w=1/[\s^2^(Fo^2^)+(0.0389P)^2^+5.0304P] where P=(Fo^2^+2Fc^2^)/3'
_refine_ls_weighting_scheme calc
_refine_ls_wR_factor_gt 0.1057
_refine_ls_wR_factor_ref 0.1131
_reflns_number_gt 4621
_reflns_number_total 5695
_reflns_threshold_expression >2\s(I)
_cod_data_source_file ja066985nsi20060928_123059.cif
_cod_data_source_block global
_cod_database_code 4111227

loop_
_symmetry_equiv_pos_as_xyz
'x, y, z'
'-x, y+1/2, -z+1/2'
'-x, -y, -z'
'x, -y-1/2, z-1/2'

loop_
_atom_site_label
_atom_site_type_symbol
_atom_site_fract_x
_atom_site_fract_y
_atom_site_fract_z
_atom_site_U_iso_or_equiv
_atom_site_adp_type
_atom_site_occupancy
_atom_site_symmetry_multiplicity
_atom_site_calc_flag
_atom_site_refinement_flags
C1 C 0.2007(3) 0.3557(3) 0.7877(2) 0.0269(8) Uani 1 1 d .
C2 C 0.1724(3) 0.3747(3) 0.7185(2) 0.0327(9) Uani 1 1 d .
C3 C 0.2153(3) 0.4257(4) 0.8574(2) 0.0382(9) Uani 1 1 d .
H3A H 0.2821 0.4519 0.8653 0.057 Uiso 1 1 calc R
H3B H 0.2004 0.3764 0.8977 0.057 Uiso 1 1 calc R
H3C H 0.1727 0.4939 0.8539 0.057 Uiso 1 1 calc R
C4 C 0.1410(4) 0.4793(4) 0.6722(3) 0.0472(11) Uani 1 1 d .
H4A H 0.1183 0.5413 0.7025 0.071 Uiso 1 1 calc R
H4B H 0.089 0.4561 0.6359 0.071 Uiso 1 1 calc R
H4C H 0.1953 0.5083 0.6481 0.071 Uiso 1 1 calc R
C5 C 0.0504(3) 0.1551(3) 0.6933(2) 0.0304(8) Uani 1 1 d D
H5 H 0.033(3) 0.0747(14) 0.701(2) 0.037 Uiso 1 1 d D
C6 C -0.0359(3) 0.2388(4) 0.6835(3) 0.0451(11) Uani 1 1 d D
H6A H -0.1001(18) 0.203(3) 0.693(3) 0.054 Uiso 1 1 d D
H6B H -0.032(3) 0.3259(14) 0.696(3) 0.054 Uiso 1 1 d D
C7 C 0.0107(3) 0.2006(4) 0.6177(2) 0.0426(10) Uani 1 1 d D
H7A H 0.050(3) 0.263(3) 0.5953(19) 0.051 Uiso 1 1 d D
H7B H -0.022(3) 0.140(3) 0.5837(17) 0.051 Uiso 1 1 d D
C8 C 0.3003(2) 0.2049(3) 0.64219(18) 0.0237(7) Uani 1 1 d .
C9 C 0.3849(3) 0.1334(3) 0.6415(2) 0.0291(8) Uani 1 1 d .
H9 H 0.4076 0.0918 0.6838 0.035 Uiso 1 1 calc R
C10 C 0.4355(3) 0.1229(4) 0.5794(2) 0.0358(9) Uani 1 1 d .
H10 H 0.4913 0.0755 0.5809 0.043 Uiso 1 1 calc R
C11 C 0.4025(3) 0.1838(4) 0.5150(2) 0.0387(10) Uani 1 1 d .
H11 H 0.4353 0.1759 0.4732 0.046 Uiso 1 1 calc R
C12 C 0.3204(3) 0.2560(4) 0.5141(2) 0.0373(9) Uani 1 1 d .
H12 H 0.2979 0.2975 0.4717 0.045 Uiso 1 1 calc R
C13 C 0.2718(3) 0.2658(3) 0.5769(2) 0.0297(8) Uani 1 1 d .
H13 H 0.2175 0.3156 0.5754 0.036 Uiso 1 1 calc R
C21 C 0.0190(3) 0.2497(4) 0.8709(3) 0.0395(10) Uani 1 1 d .
H21A H 0.0374 0.2944 0.8296 0.059 Uiso 1 1 calc R
H21B H 0.0213 0.3008 0.9132 0.059 Uiso 1 1 calc R
H21C H -0.0462 0.2193 0.8599 0.059 Uiso 1 1 calc R
C22 C 0.0885(2) 0.1479(3) 0.8864(2) 0.0276(8) Uani 1 1 d .
C23 C 0.0913(3) 0.0706(3) 0.9459(2) 0.0290(8) Uani 1 1 d .
H23 H 0.0518 0.0737 0.9842 0.035 Uiso 1 1 calc R
C24 C 0.1636(3) -0.0112(3) 0.93716(19) 0.0252(7) Uani 1 1 d .
C25 C 0.1963(3) -0.1161(4) 0.9838(2) 0.0367(9) Uani 1 1 d .
H25A H 0.1916 -0.1873 0.9544 0.055 Uiso 1 1 calc R
H25B H 0.1554 -0.1238 1.0232 0.055 Uiso 1 1 calc R
H25C H 0.263 -0.1047 1.0039 0.055 Uiso 1 1 calc R
C31 C 0.1711(3) -0.0289(4) 0.5752(2) 0.0377(9) Uani 1 1 d .
H31A H 0.1146 0.0191 0.5813 0.056 Uiso 1 1 calc R
H31B H 0.1527 -0.0942 0.5427 0.056 Uiso 1 1 calc R
H31C H 0.2196 0.019 0.5546 0.056 Uiso 1 1 calc R
C32 C 0.2125(2) -0.0767(3) 0.6485(2) 0.0266(8) Uani 1 1 d .
C33 C 0.2459(2) -0.1919(3) 0.6637(2) 0.0270(7) Uani 1 1 d .
H33 H 0.2459 -0.2549 0.6306 0.032 Uiso 1 1 calc R
C34 C 0.2789(2) -0.1951(3) 0.7372(2) 0.0247(7) Uani 1 1 d .
C35 C 0.3234(3) -0.2961(3) 0.7828(2) 0.0337(8) Uani 1 1 d .
H35A H 0.3893 -0.2758 0.8013 0.051 Uiso 1 1 calc R
H35B H 0.324 -0.3667 0.7531 0.051 Uiso 1 1 calc R
H35C H 0.2855 -0.3106 0.8232 0.051 Uiso 1 1 calc R
C41 C 0.4402(3) 0.3544(4) 0.7845(2) 0.0356(9) Uani 1 1 d .
H41A H 0.3974 0.3613 0.7399 0.053 Uiso 1 1 calc R
H41B H 0.5065 0.3687 0.7743 0.053 Uiso 1 1 calc R
H41C H 0.4219 0.4121 0.8195 0.053 Uiso 1 1 calc R
C42 C 0.4323(3) 0.2322(3) 0.8153(2) 0.0287(8) Uani 1 1 d .
C43 C 0.5054(3) 0.1677(4) 0.8553(2) 0.0340(9) Uani 1 1 d .
H43 H 0.569 0.1933 0.8695 0.041 Uiso 1 1 calc R
C44 C 0.4661(2) 0.0580(3) 0.8701(2) 0.0283(8) Uani 1 1 d .
C45 C 0.5129(3) -0.0469(4) 0.9098(2) 0.0404(10) Uani 1 1 d .
H45A H 0.474 -0.0713 0.9479 0.061 Uiso 1 1 calc R
H45B H 0.5773 -0.0254 0.9311 0.061 Uiso 1 1 calc R
H45C H 0.5176 -0.1116 0.8758 0.061 Uiso 1 1 calc R
N1 N 0.1570(2) 0.1158(3) 0.84226(16) 0.0237(6) Uani 1 1 d .
N2 N 0.2033(2) 0.0165(3) 0.87430(16) 0.0235(6) Uani 1 1 d .
N3 N 0.2238(2) -0.0108(3) 0.71043(16) 0.0239(6) Uani 1 1 d .
N4 N 0.2644(2) -0.0856(3) 0.76455(16) 0.0228(6) Uani 1 1 d .
N5 N 0.3503(2) 0.1658(2) 0.80611(16) 0.0245(6) Uani 1 1 d .
N6 N 0.3715(2) 0.0586(3) 0.84026(15) 0.0234(6) Uani 1 1 d .
Nb1 Nb 0.20302(2) 0.19429(3) 0.734129(17) 0.02173(10) Uani 1 1 d .
B1 B 0.2926(3) -0.0389(4) 0.8431(2) 0.0241(8) Uani 1 1 d .
H1 H 0.3184 -0.1046 0.8747 0.029 Uiso 1 1 calc R

loop_
_atom_site_aniso_label
_atom_site_aniso_U_11
_atom_site_aniso_U_22
_atom_site_aniso_U_33
_atom_site_aniso_U_23
_atom_site_aniso_U_13
_atom_site_aniso_U_12
C1 0.0271(18) 0.0205(17) 0.033(2) 0.0039(16) 0.0056(15) 0.0008(14)
C2 0.038(2) 0.028(2) 0.032(2) 0.0107(17) 0.0048(17) 0.0099(16)
C3 0.048(2) 0.031(2) 0.036(2) 0.0028(18) 0.0045(19) -0.0015(18)
C4 0.070(3) 0.024(2) 0.045(3) 0.007(2) -0.004(2) 0.005(2)
C5 0.0267(18) 0.0219(18) 0.041(2) 0.0082(17) -0.0040(16) 0.0000(15)
C6 0.028(2) 0.050(3) 0.055(3) 0.007(2) -0.004(2) 0.0045(19)
C7 0.040(2) 0.048(3) 0.037(2) 0.003(2) -0.0095(18) -0.006(2)
C8 0.0228(16) 0.0278(18) 0.0195(16) 0.0013(15) -0.0023(13) -0.0055(14)
C9 0.0310(19) 0.033(2) 0.0229(19) 0.0063(16) -0.0013(15) -0.0016(16)
C10 0.035(2) 0.040(2) 0.033(2) -0.0035(18) 0.0080(17) 0.0002(18)
C11 0.049(2) 0.043(2) 0.026(2) 0.0011(19) 0.0134(18) -0.009(2)
C12 0.048(2) 0.038(2) 0.025(2) 0.0081(18) 0.0013(18) -0.0099(19)
C13 0.0329(19) 0.0268(19) 0.029(2) 0.0021(16) 0.0000(16) -0.0057(15)
C21 0.032(2) 0.037(2) 0.051(3) -0.005(2) 0.0150(19) 0.0045(18)
C22 0.0239(17) 0.0299(19) 0.0299(19) -0.0061(16) 0.0069(15) -0.0056(15)
C23 0.0271(18) 0.037(2) 0.0238(18) -0.0037(16) 0.0082(15) -0.0094(16)
C24 0.0284(17) 0.0266(19) 0.0205(17) -0.0001(14) 0.0024(14) -0.0073(14)
C25 0.047(2) 0.039(2) 0.025(2) 0.0096(17) 0.0071(18) -0.0024(18)
C31 0.051(2) 0.034(2) 0.026(2) -0.0023(17) -0.0053(18) -0.0076(19)
C32 0.0255(17) 0.0279(19) 0.0263(19) 0.0003(15) 0.0018(15) -0.0047(15)
C33 0.0257(17) 0.0230(17) 0.0328(19) -0.0073(16) 0.0052(15) -0.0036(15)
C34 0.0202(15) 0.0216(17) 0.0330(19) -0.0009(16) 0.0057(14) -0.0020(14)
C35 0.037(2) 0.0246(19) 0.040(2) 0.0023(18) 0.0054(17) 0.0045(16)
C41 0.032(2) 0.037(2) 0.038(2) -0.0008(18) 0.0019(17) -0.0135(17)
C42 0.0277(18) 0.035(2) 0.0245(18) -0.0013(16) 0.0088(15) -0.0003(15)
C43 0.0208(17) 0.050(3) 0.031(2) -0.0065(18) 0.0009(15) -0.0007(16)
C44 0.0226(17) 0.039(2) 0.0235(18) -0.0031(16) 0.0034(14) 0.0069(15)
C45 0.034(2) 0.049(3) 0.036(2) -0.003(2) -0.0054(18) 0.0141(19)
N1 0.0233(14) 0.0231(15) 0.0252(15) 0.0028(12) 0.0054(12) 0.0028(12)
N2 0.0261(14) 0.0245(15) 0.0204(15) 0.0016(12) 0.0047(12) -0.0026(12)
N3 0.0286(15) 0.0226(15) 0.0204(14) 0.0039(12) 0.0016(12) 0.0002(12)
N4 0.0259(14) 0.0204(14) 0.0222(15) 0.0040(12) 0.0030(12) 0.0007(12)
N5 0.0296(15) 0.0205(15) 0.0230(15) 0.0056(12) 0.0006(12) 0.0036(12)
N6 0.0243(14) 0.0258(15) 0.0205(15) 0.0001(12) 0.0035(12) 0.0030(12)
Nb1 0.02334(16) 0.01996(16) 0.02174(17) 0.00392(13) 0.00154(11) -0.00040(13)
B1 0.030(2) 0.022(2) 0.0208(19) 0.0028(16) 0.0025(16) 0.0024(16)

loop_
_atom_type_symbol
_atom_type_description
_atom_type_scat_dispersion_real
_atom_type_scat_dispersion_imag
_atom_type_scat_source
C C 0.0033 0.0016 'International Tables Vol C Tables 4.2.6.8 and 6.1.1.4'
H H 0 0 'International Tables Vol C Tables 4.2.6.8 and 6.1.1.4'
N N 0.0061 0.0033 'International Tables Vol C Tables 4.2.6.8 and 6.1.1.4'
Nb Nb -2.0727 0.6215 'International Tables Vol C Tables 4.2.6.8 and 6.1.1.4'
B B 0.0013 0.0007 'International Tables Vol C Tables 4.2.6.8 and 6.1.1.4'

loop_
_geom_angle_atom_site_label_1
_geom_angle_atom_site_label_2
_geom_angle_atom_site_label_3
_geom_angle
C2 C1 C3 138.1(4)
C2 C1 Nb1 72.4(2)
C3 C1 Nb1 149.4(3)
C1 C2 C4 136.4(4)
C1 C2 Nb1 70.8(2)
C4 C2 Nb1 152.8(3)
C6 C5 C7 58.5(3)
C6 C5 Nb1 128.9(3)
C7 C5 Nb1 118.9(3)
C7 C6 C5 61.2(3)
C6 C7 C5 60.2(3)
C13 C8 C9 115.4(3)
C13 C8 Nb1 121.8(3)
C9 C8 Nb1 121.8(2)
C10 C9 C8 122.2(3)
C11 C10 C9 120.0(4)
C12 C11 C10 119.4(4)
C11 C12 C13 119.5(4)
C12 C13 C8 123.5(4)
N1 C22 C23 109.6(3)
N1 C22 C21 124.1(3)
C23 C22 C21 126.3(3)
C24 C23 C22 106.8(3)
N2 C24 C23 107.6(3)
N2 C24 C25 122.7(3)
C23 C24 C25 129.7(3)
N3 C32 C33 109.4(3)
N3 C32 C31 123.8(3)
C33 C32 C31 126.8(3)
C34 C33 C32 106.9(3)
N4 C34 C33 107.1(3)
N4 C34 C35 123.2(3)
C33 C34 C35 129.7(3)
N5 C42 C43 109.3(3)
N5 C42 C41 123.6(3)
C43 C42 C41 127.1(3)
C44 C43 C42 106.9(3)
N6 C44 C43 107.2(3)
N6 C44 C45 123.2(3)
C43 C44 C45 129.6(3)
C22 N1 N2 106.3(3)
C22 N1 Nb1 132.7(2)
N2 N1 Nb1 121.05(19)
C24 N2 N1 109.7(3)
C24 N2 B1 128.8(3)
N1 N2 B1 121.2(3)
C32 N3 N4 106.0(3)
C32 N3 Nb1 133.0(2)
N4 N3 Nb1 120.7(2)
C34 N4 N3 110.6(3)
C34 N4 B1 128.5(3)
N3 N4 B1 120.7(3)
C42 N5 N6 106.9(3)
C42 N5 Nb1 131.7(2)
N6 N5 Nb1 120.8(2)
C44 N6 N5 109.7(3)
C44 N6 B1 129.1(3)
N5 N6 B1 121.2(3)
C1 Nb1 C2 36.74(15)
C1 Nb1 C5 106.12(14)
C2 Nb1 C5 88.58(15)
C1 Nb1 C8 110.32(13)
C2 Nb1 C8 88.43(14)
C5 Nb1 C8 111.96(14)
C1 Nb1 N1 84.74(12)
C2 Nb1 N1 114.80(13)
C5 Nb1 N1 83.16(13)
C8 Nb1 N1 153.21(11)
C1 Nb1 N5 84.56(12)
C2 Nb1 N5 111.37(14)
C5 Nb1 N5 155.76(12)
C8 Nb1 N5 83.24(11)
N1 Nb1 N5 76.10(10)
C1 Nb1 N3 161.86(13)
C2 Nb1 N3 161.38(13)
C5 Nb1 N3 82.63(12)
C8 Nb1 N3 79.79(11)
N1 Nb1 N3 80.51(10)
N5 Nb1 N3 81.70(10)
N2 B1 N4 110.5(3)
N2 B1 N6 108.4(3)
N4 B1 N6 108.7(3)

loop_
_geom_bond_atom_site_label_1
_geom_bond_atom_site_label_2
_geom_bond_distance
C1 C2 1.304(5)
C1 C3 1.492(5)
C1 Nb1 2.058(4)
C2 C4 1.484(5)
C2 Nb1 2.078(4)
C5 C6 1.509(5)
C5 C7 1.523(6)
C5 Nb1 2.196(4)
C6 C7 1.482(6)
C8 C13 1.396(5)
C8 C9 1.411(5)
C8 Nb1 2.254(3)
C9 C10 1.395(5)
C10 C11 1.395(6)
C11 C12 1.386(6)
C12 C13 1.390(5)
C21 C22 1.495(5)
C22 N1 1.349(4)
C22 C23 1.388(5)
C23 C24 1.372(5)
C24 N2 1.356(4)
C24 C25 1.495(5)
C31 C32 1.501(5)
C32 N3 1.348(5)
C32 C33 1.388(5)
C33 C34 1.374(5)
C34 N4 1.346(4)
C34 C35 1.499(5)
C41 C42 1.488(5)
C42 N5 1.347(5)
C42 C43 1.384(5)
C43 C44 1.379(6)
C44 N6 1.357(4)
C44 C45 1.493(5)
N1 N2 1.381(4)
N1 Nb1 2.310(3)
N2 B1 1.535(5)
N3 N4 1.372(4)
N3 Nb1 2.360(3)
N4 B1 1.540(5)
N5 N6 1.371(4)
N5 Nb1 2.320(3)
N6 B1 1.542(5)
